data_7206239
loop_
_publ_author_name
'Yoshida, Jun'
'Fuchiwaki, Junta'
'Nishikiori, Shin-Ichi'

_publ_section_title
;
 Structural transformation of pyridinium iodide proceeding in the solid
 state
;
_journal_issue 14
_journal_name_full CrystEngComm
_journal_page_first 4635
_journal_paper_doi 10.1039/c1ce05193h
_journal_volume 13
_journal_year 2011
_chemical_formula_moiety 'C13 H12 N O, I'
_chemical_formula_sum 'C13 H12 I N O'
_chemical_formula_weight 325.14
_chemical_name_systematic
;
?
;
_space_group_crystal_system monoclinic
_space_group_IT_number 14
_space_group_name_Hall '-P 2ybc'
_space_group_name_H-M_alt 'P 1 21/c 1'
_symmetry_Int_Tables_number 14
_symmetry_space_group_name_Hall '-P 2ybc'
_symmetry_space_group_name_H-M 'P 1 21/c 1'
_atom_sites_solution_hydrogens geom
_atom_sites_solution_primary direct
_atom_sites_solution_secondary difmap
_cell_angle_alpha 90
_cell_angle_beta 109.2790(10)
_cell_angle_gamma 90
_cell_formula_units_Z 4
_cell_length_a 10.7451(7)
_cell_length_b 8.1032(5)
_cell_length_c 15.3586(10)
_cell_measurement_reflns_used 2979
_cell_measurement_temperature 296(2)
_cell_measurement_theta_max 27.0006
_cell_measurement_theta_min 2.8101
_cell_volume 1262.28(14)
_computing_cell_refinement 'SAINT V7.68A (Bruker AXS, 2009)'
_computing_data_reduction 'SAINT V7.68A (Bruker AXS, 2009)'
_computing_structure_refinement 'SHELXL-97 (Sheldrick, 1997)'
_computing_structure_solution 'SHELXS-97 (Sheldrick, 1990)'
_diffrn_ambient_temperature 296(2)
_diffrn_detector_area_resol_mean 8.3333
_diffrn_measured_fraction_theta_full 0.999
_diffrn_measured_fraction_theta_max 0.979
_diffrn_measurement_device_type 'CCD area detector'
_diffrn_measurement_method 'phi and omega scans'
_diffrn_radiation_monochromator graphite
_diffrn_radiation_source 'fine-focus sealed tube'
_diffrn_radiation_type MoK\a
_diffrn_radiation_wavelength 0.71073
_diffrn_reflns_av_R_equivalents 0.0224
_diffrn_reflns_av_unetI/netI 0.0279
_diffrn_reflns_limit_h_max 13
_diffrn_reflns_limit_h_min -13
_diffrn_reflns_limit_k_max 10
_diffrn_reflns_limit_k_min -7
_diffrn_reflns_limit_l_max 19
_diffrn_reflns_limit_l_min -19
_diffrn_reflns_number 6819
_diffrn_reflns_theta_full 25
_diffrn_reflns_theta_max 27.48
_diffrn_reflns_theta_min 2.81
_exptl_absorpt_coefficient_mu 2.516
_exptl_absorpt_correction_T_max 0.7
_exptl_absorpt_correction_T_min 0.51
_exptl_absorpt_correction_type multi-scan
_exptl_absorpt_process_details 'SADABS V2008/1 (Bruker AXS)'
_exptl_crystal_colour 'light brown'
_exptl_crystal_density_diffrn 1.711
_exptl_crystal_density_method 'not measured'
_exptl_crystal_description plate
_exptl_crystal_F_000 632
_exptl_crystal_size_max 0.43
_exptl_crystal_size_mid 0.34
_exptl_crystal_size_min 0.15
_refine_diff_density_max 0.276
_refine_diff_density_min -0.563
_refine_diff_density_rms 0.082
_refine_ls_extinction_method none
_refine_ls_goodness_of_fit_ref 1.007
_refine_ls_hydrogen_treatment noref
_refine_ls_matrix_type full
_refine_ls_number_parameters 145
_refine_ls_number_reflns 2837
_refine_ls_number_restraints 0
_refine_ls_restrained_S_all 1.007
_refine_ls_R_factor_all 0.0332
_refine_ls_R_factor_gt 0.0247
_refine_ls_shift/su_max 0.001
_refine_ls_shift/su_mean 0
_refine_ls_structure_factor_coef Fsqd
_refine_ls_weighting_details 'calc w=1/[\s^2^(Fo^2^)+(0.0313P)^2^+0.0000P] where P=(Fo^2^+2Fc^2^)/3'
_refine_ls_weighting_scheme calc
_refine_ls_wR_factor_ref 0.061
_reflns_number_gt 2315
_reflns_number_total 2837
_reflns_threshold_expression >2sigma(I)
_cod_data_source_file c1ce05193h.txt
_cod_data_source_block 1-I-
_cod_database_code 7206239

loop_
_symmetry_equiv_pos_as_xyz
'x, y, z'
'-x, y+1/2, -z+1/2'
'-x, -y, -z'
'x, -y-1/2, z-1/2'

loop_
_atom_site_label
_atom_site_fract_x
_atom_site_fract_y
_atom_site_fract_z
_atom_site_U_iso_or_equiv
_atom_site_adp_type
_atom_site_calc_flag
_atom_site_refinement_flags
_atom_site_occupancy
_atom_site_disorder_assembly
_atom_site_disorder_group
_atom_site_type_symbol
C1 0.7428(3) -0.0082(4) 0.48100(18) 0.0536(6) Uani d . 1 . . C
H1 0.6791 -0.0837 0.4838 0.064 Uiso calc R 1 . . H
C2 0.7667(3) 0.0172(4) 0.39939(19) 0.0626(8) Uani d . 1 . . C
H2 0.7197 -0.0416 0.3468 0.075 Uiso calc R 1 . . H
C3 0.8607(3) 0.1300(4) 0.39605(19) 0.0591(7) Uani d . 1 . . C
H3 0.8785 0.147 0.3414 0.071 Uiso calc R 1 . . H
C4 0.9277(3) 0.2171(3) 0.4736(2) 0.0564(7) Uani d . 1 . . C
H4 0.9901 0.2954 0.4718 0.068 Uiso calc R 1 . . H
C5 0.9024(3) 0.1884(3) 0.55389(18) 0.0487(6) Uani d . 1 . . C
H5 0.9482 0.2468 0.6069 0.058 Uiso calc R 1 . . H
N1 0.8120(2) 0.0766(2) 0.55668(13) 0.0408(4) Uani d . 1 . . N
C6 0.7930(3) 0.0414(3) 0.64545(17) 0.0478(6) Uani d . 1 . . C
H6 0.8636 0.0929 0.6946 0.057 Uiso calc R 1 . . H
H6A 0.7988 -0.0768 0.656 0.057 Uiso calc R 1 . . H
C7 0.6617(2) 0.1027(3) 0.64959(16) 0.0406(5) Uani d . 1 . . C
C8 0.6444(2) 0.0853(3) 0.74154(17) 0.0415(5) Uani d . 1 . . C
C9 0.7255(2) -0.0157(3) 0.81038(16) 0.0473(6) Uani d . 1 . . C
H9 0.7927 -0.0758 0.7996 0.057 Uiso calc R 1 . . H
C10 0.7059(3) -0.0265(4) 0.89462(18) 0.0566(7) Uani d . 1 . . C
H10 0.7606 -0.0934 0.9406 0.068 Uiso calc R 1 . . H
C11 0.6066(3) 0.0605(4) 0.9111(2) 0.0628(8) Uani d . 1 . . C
H11 0.5937 0.0515 0.9679 0.075 Uiso calc R 1 . . H
C12 0.5255(3) 0.1616(4) 0.8434(2) 0.0665(8) Uani d . 1 . . C
H12 0.4584 0.221 0.8547 0.08 Uiso calc R 1 . . H
C13 0.5445(3) 0.1743(4) 0.75862(18) 0.0540(6) Uani d . 1 . . C
H13 0.4901 0.2424 0.7131 0.065 Uiso calc R 1 . . H
O1 0.57797(18) 0.1589(3) 0.58298(12) 0.0594(5) Uani d . 1 . . O
I1 0.861141(16) -0.08344(2) 0.170011(11) 0.05165(8) Uani d . 1 . . I

loop_
_atom_site_aniso_label
_atom_site_aniso_U_11
_atom_site_aniso_U_22
_atom_site_aniso_U_33
_atom_site_aniso_U_12
_atom_site_aniso_U_13
_atom_site_aniso_U_23
C1 0.0479(16) 0.0592(17) 0.0528(15) -0.0032(13) 0.0155(12) -0.0075(13)
C2 0.0625(19) 0.077(2) 0.0456(15) 0.0076(16) 0.0143(13) -0.0105(15)
C3 0.0688(19) 0.0662(19) 0.0511(15) 0.0224(15) 0.0316(14) 0.0122(14)
C4 0.0598(17) 0.0486(16) 0.0717(18) 0.0051(12) 0.0363(15) 0.0099(13)
C5 0.0492(15) 0.0440(14) 0.0543(14) 0.0024(11) 0.0190(12) -0.0020(12)
N1 0.0399(11) 0.0448(12) 0.0397(10) 0.0070(9) 0.0160(8) 0.0013(9)
C6 0.0448(15) 0.0600(16) 0.0416(12) 0.0097(12) 0.0183(11) 0.0075(11)
C7 0.0390(13) 0.0415(14) 0.0411(12) -0.0009(10) 0.0130(10) -0.0001(10)
C8 0.0362(12) 0.0469(14) 0.0429(12) -0.0047(10) 0.0151(10) -0.0043(10)
C9 0.0466(15) 0.0512(15) 0.0452(14) 0.0019(11) 0.0166(11) 0.0023(12)
C10 0.0609(18) 0.0654(18) 0.0446(14) -0.0091(14) 0.0192(13) 0.0028(13)
C11 0.070(2) 0.078(2) 0.0498(15) -0.0229(16) 0.0332(15) -0.0077(14)
C12 0.0594(18) 0.082(2) 0.0714(19) -0.0023(16) 0.0401(16) -0.0088(18)
C13 0.0448(14) 0.0659(18) 0.0544(15) 0.0066(13) 0.0207(12) 0.0012(13)
O1 0.0472(11) 0.0822(13) 0.0473(10) 0.0158(10) 0.0135(8) 0.0114(10)
I1 0.05499(13) 0.05572(13) 0.04580(11) -0.00214(8) 0.01876(8) -0.00023(7)

loop_
_atom_type_symbol
_atom_type_description
_atom_type_scat_dispersion_real
_atom_type_scat_dispersion_imag
_atom_type_scat_source
C C 0.0033 0.0016 'International Tables Vol C Tables 4.2.6.8 and 6.1.1.4'
H H 0 0 'International Tables Vol C Tables 4.2.6.8 and 6.1.1.4'
N N 0.0061 0.0033 'International Tables Vol C Tables 4.2.6.8 and 6.1.1.4'
O O 0.0106 0.006 'International Tables Vol C Tables 4.2.6.8 and 6.1.1.4'
I I -0.4742 1.8119 'International Tables Vol C Tables 4.2.6.8 and 6.1.1.4'

loop_
_geom_angle_atom_site_label_1
_geom_angle_atom_site_label_2
_geom_angle_atom_site_label_3
_geom_angle
_geom_angle_site_symmetry_1
_geom_angle_site_symmetry_3
_geom_angle_publ_flag
N1 C1 C2 119.7(3) . . ?
N1 C1 H1 120.1 . . ?
C2 C1 H1 120.1 . . ?
C1 C2 C3 119.6(3) . . ?
C1 C2 H2 120.2 . . ?
C3 C2 H2 120.2 . . ?
C4 C3 C2 119.5(3) . . ?
C4 C3 H3 120.2 . . ?
C2 C3 H3 120.2 . . ?
C3 C4 C5 119.6(3) . . ?
C3 C4 H4 120.2 . . ?
C5 C4 H4 120.2 . . ?
N1 C5 C4 120.4(3) . . ?
N1 C5 H5 119.8 . . ?
C4 C5 H5 119.8 . . ?
C5 N1 C1 121.2(2) . . ?
C5 N1 C6 119.0(2) . . ?
C1 N1 C6 119.7(2) . . ?
N1 C6 C7 113.0(2) . . ?
N1 C6 H6 109 . . ?
C7 C6 H6 109 . . ?
N1 C6 H6A 109 . . ?
C7 C6 H6A 109 . . ?
H6 C6 H6A 107.8 . . ?
O1 C7 C8 123.2(2) . . ?
O1 C7 C6 122.1(2) . . ?
C8 C7 C6 114.6(2) . . ?
C13 C8 C9 119.4(2) . . ?
C13 C8 C7 118.4(2) . . ?
C9 C8 C7 122.2(2) . . ?
C10 C9 C8 119.9(3) . . ?
C10 C9 H9 120.1 . . ?
C8 C9 H9 120.1 . . ?
C11 C10 C9 120.7(3) . . ?
C11 C10 H10 119.7 . . ?
C9 C10 H10 119.7 . . ?
C10 C11 C12 120.0(3) . . ?
C10 C11 H11 120 . . ?
C12 C11 H11 120 . . ?
C11 C12 C13 119.9(3) . . ?
C11 C12 H12 120 . . ?
C13 C12 H12 120 . . ?
C12 C13 C8 120.1(3) . . ?
C12 C13 H13 119.9 . . ?
C8 C13 H13 119.9 . . ?

loop_
_geom_bond_atom_site_label_1
_geom_bond_atom_site_label_2
_geom_bond_site_symmetry_2
_geom_bond_distance
_geom_bond_publ_flag
C1 N1 . 1.343(3) ?
C1 C2 . 1.375(4) ?
C1 H1 . 0.93 ?
C2 C3 . 1.376(4) ?
C2 H2 . 0.93 ?
C3 C4 . 1.367(4) ?
C3 H3 . 0.93 ?
C4 C5 . 1.368(4) ?
C4 H4 . 0.93 ?
C5 N1 . 1.339(3) ?
C5 H5 . 0.93 ?
N1 C6 . 1.472(3) ?
C6 C7 . 1.517(3) ?
C6 H6 . 0.97 ?
C6 H6A . 0.97 ?
C7 O1 . 1.206(3) ?
C7 C8 . 1.490(3) ?
C8 C13 . 1.389(3) ?
C8 C9 . 1.392(3) ?
C9 C10 . 1.381(3) ?
C9 H9 . 0.93 ?
C10 C11 . 1.370(4) ?
C10 H10 . 0.93 ?
C11 C12 . 1.383(5) ?
C11 H11 . 0.93 ?
C12 C13 . 1.386(4) ?
C12 H12 . 0.93 ?
C13 H13 . 0.93 ?

loop_
_geom_torsion_atom_site_label_1
_geom_torsion_atom_site_label_2
_geom_torsion_atom_site_label_3
_geom_torsion_atom_site_label_4
_geom_torsion
_geom_torsion_site_symmetry_1
_geom_torsion_site_symmetry_2
_geom_torsion_site_symmetry_3
_geom_torsion_site_symmetry_4
_geom_torsion_publ_flag
N1 C1 C2 C3 -0.4(4) . . . . ?
C1 C2 C3 C4 -0.9(4) . . . . ?
C2 C3 C4 C5 1.4(4) . . . . ?
C3 C4 C5 N1 -0.4(4) . . . . ?
C4 C5 N1 C1 -0.9(4) . . . . ?
C4 C5 N1 C6 176.3(2) . . . . ?
C2 C1 N1 C5 1.4(4) . . . . ?
C2 C1 N1 C6 -175.8(2) . . . . ?
C5 N1 C6 C7 110.7(3) . . . . ?
C1 N1 C6 C7 -72.0(3) . . . . ?
N1 C6 C7 O1 7.0(4) . . . . ?
N1 C6 C7 C8 -173.9(2) . . . . ?
O1 C7 C8 C13 -17.1(4) . . . . ?
C6 C7 C8 C13 163.8(2) . . . . ?
O1 C7 C8 C9 163.3(2) . . . . ?
C6 C7 C8 C9 -15.7(3) . . . . ?
C13 C8 C9 C10 0.0(4) . . . . ?
C7 C8 C9 C10 179.5(2) . . . . ?
C8 C9 C10 C11 0.5(4) . . . . ?
C9 C10 C11 C12 -0.6(5) . . . . ?
C10 C11 C12 C13 0.3(5) . . . . ?
C11 C12 C13 C8 0.2(5) . . . . ?
C9 C8 C13 C12 -0.3(4) . . . . ?
C7 C8 C13 C12 -179.9(3) . . . . ?

loop_
_cod_related_entry_id
_cod_related_entry_database
_cod_related_entry_code
1 ChemSpider 2045593
